data_2023074
loop_
_publ_author_name
'Burkin, Gleb M.'
'Kvyatkovskaya, Elizaveta A.'
'Khrustalev, Victor N.'
'Hasanov, Khudayar I.'
'Sadikhova, Nurlana D.'
'Akkurt, Mehmet'
'Bhattarai, Ajaya'

_publ_section_title
;
 Crystal structure and Hirshfeld surface analysis of
 8-benzyl-1-[(4-methyl-phen-yl)sulfon-yl]-2,7,8,9-tetra-hydro-1<i>H</i>-3,6:10,13-diep-oxy-1,8-benzodi-aza-cyclo-penta-decine
 ethanol hemisolvate.
;
_journal_coeditor_code VM2297
_journal_issue 'Pt 4'
_journal_name_full 'Acta crystallographica. Section E, Crystallographic communications'
_journal_page_first 418
_journal_page_last 422
_journal_paper_doi 10.1107/S2056989024002275
_journal_volume 80
_journal_year 2024
_chemical_formula_iupac '2C31 H28 N2 O4 S, C2 H6 O'
_chemical_formula_moiety '2(C31 H28 N2 O4 S), C2 H6 O'
_chemical_formula_sum 'C64 H62 N4 O9 S2'
_chemical_formula_weight 1095.29
_chemical_name_systematic
'8-Benzyl-1-[(4-methylphenyl)sulfonyl]-2,7,8,9-tetrahydro-1<i>H</i>-3,6:10,13-diepoxy-1,8-benzodiazacyclopentadecine ethanol hemisolvate'
_space_group_crystal_system triclinic
_space_group_IT_number 2
_space_group_name_Hall '-P 1'
_space_group_name_H-M_alt 'P -1'
_atom_sites_solution_hydrogens mixed
_audit_creation_method SHELXL-2019/3
_cell_angle_alpha 73.831(2)
_cell_angle_beta 67.667(2)
_cell_angle_gamma 67.380(2)
_cell_formula_units_Z 1
_cell_length_a 10.7108(2)
_cell_length_b 11.7817(2)
_cell_length_c 12.9233(3)
_cell_measurement_reflns_used 29573
_cell_measurement_temperature 100(2)
_cell_measurement_theta_max 77.3
_cell_measurement_theta_min 3.7
_cell_volume 1375.62(5)
_computing_cell_refinement
;
CrysAlisPro 1.171.41.117a (Rigaku OD, 2021)
;
_computing_data_collection
;
CrysAlisPro 1.171.41.117a (Rigaku OD, 2021)
;
_computing_data_reduction
;
CrysAlisPro 1.171.41.117a (Rigaku OD, 2021)
;
_computing_molecular_graphics
;
ORTEP-3 for Windows (Farrugia, 2012)
;
_computing_publication_material
;
PLATON (Spek, 2020)
;
_computing_structure_refinement
;
<i>SHELXL2016/6</i> (Sheldrick, 2015b
;
_computing_structure_solution
;
<i>SHELXT2016/6</i> (Sheldrick, 2015a)
;
_diffrn_ambient_temperature 100(2)
_diffrn_measured_fraction_theta_full 0.999
_diffrn_measured_fraction_theta_max 0.990
_diffrn_measurement_device_type 'XtaLAB Synergy, Dualflex, HyPix'
_diffrn_measurement_method '\f and \w'
_diffrn_radiation_type CuK\a
_diffrn_radiation_wavelength 1.54184
_diffrn_reflns_av_R_equivalents 0.0354
_diffrn_reflns_av_unetI/netI 0.0207
_diffrn_reflns_limit_h_max 13
_diffrn_reflns_limit_h_min -13
_diffrn_reflns_limit_k_max 13
_diffrn_reflns_limit_k_min -14
_diffrn_reflns_limit_l_max 15
_diffrn_reflns_limit_l_min -16
_diffrn_reflns_number 41981
_diffrn_reflns_theta_full 67.684
_diffrn_reflns_theta_max 77.892
_diffrn_reflns_theta_min 3.743
_diffrn_source 'micro-focus sealed X-ray tube'
_diffrn_standards_decay_% 0
_diffrn_standards_interval_count 0
_diffrn_standards_interval_time 0
_diffrn_standards_number 0
_exptl_absorpt_coefficient_mu 1.393
_exptl_absorpt_correction_T_max 0.759
_exptl_absorpt_correction_T_min 0.696
_exptl_absorpt_correction_type multi-scan
_exptl_absorpt_process_details
;
(CrysAlisPro; Rigaku OD, 2021)
;
_exptl_crystal_colour colourless
_exptl_crystal_density_diffrn 1.322
_exptl_crystal_description prism
_exptl_crystal_F_000 578
_exptl_crystal_size_max 0.280
_exptl_crystal_size_mid 0.250
_exptl_crystal_size_min 0.210
_refine_diff_density_max 0.355
_refine_diff_density_min -0.378
_refine_ls_extinction_coef 0.0016(2)
_refine_ls_extinction_expression Fc^*^=kFc[1+0.001xFc^2^\l^3^/sin(2\q)]^-1/4^
_refine_ls_extinction_method
;
SHELXL-2019/3 (Sheldrick, 2015b)
;
_refine_ls_goodness_of_fit_ref 1.062
_refine_ls_hydrogen_treatment mixed
_refine_ls_matrix_type full
_refine_ls_number_parameters 375
_refine_ls_number_reflns 5824
_refine_ls_number_restraints 0
_refine_ls_restrained_S_all 1.062
_refine_ls_R_factor_all 0.0351
_refine_ls_R_factor_gt 0.0341
_refine_ls_shift/su_max 0.000
_refine_ls_shift/su_mean 0.000
_refine_ls_structure_factor_coef Fsqd
_refine_ls_weighting_details 'w=1/[\s^2^(Fo^2^)+(0.0392P)^2^+0.6403P] where P=(Fo^2^+2Fc^2^)/3'
_refine_ls_weighting_scheme calc
_refine_ls_wR_factor_gt 0.0873
_refine_ls_wR_factor_ref 0.0881
_reflns_number_gt 5577
_reflns_number_total 5824
_reflns_threshold_expression 'I > 2\s(I)'
_cod_data_source_file vm2297.cif
_cod_data_source_block I
_cod_depositor_comments 'Adding full bibliography for 2023074.cif.'
_cod_original_cell_volume 1375.62(6)
_cod_database_code 2023074
_shelx_space_group_comment
;
The symmetry employed for this shelxl refinement is uniquely defined
by the following loop, which should always be used as a source of
symmetry information in preference to the above space-group names.
They are only intended as comments.
;
_shelx_estimated_absorpt_t_min 0.696
_shelx_estimated_absorpt_t_max 0.759

loop_
_space_group_symop_operation_xyz
'x, y, z'
'-x, -y, -z'

loop_
_atom_site_type_symbol
_atom_site_label
_atom_site_fract_x
_atom_site_fract_y
_atom_site_fract_z
_atom_site_U_iso_or_equiv
_atom_site_adp_type
_atom_site_calc_flag
_atom_site_occupancy
_atom_site_disorder_assembly
_atom_site_disorder_group
S S1 0.34319(3) 0.29237(3) 0.25323(2) 0.01869(9) Uani d 1 . .
O O1 0.26473(9) 0.42189(9) 0.23711(8) 0.0254(2) Uani d 1 . .
O O2 0.27094(10) 0.20120(9) 0.30881(8) 0.0275(2) Uani d 1 . .
N N1 0.44474(10) 0.27652(9) 0.32641(8) 0.0172(2) Uani d 1 . .
C C2 0.51453(13) 0.15058(10) 0.37966(10) 0.0191(2) Uani d 1 . .
H H2A 0.485159 0.088176 0.364704 0.023 Uiso calc 1 . .
H H2B 0.619013 0.129923 0.346117 0.023 Uiso calc 1 . .
C C3 0.47475(12) 0.14584(10) 0.50358(10) 0.0175(2) Uani d 1 . .
C C4 0.54024(13) 0.15296(11) 0.57161(10) 0.0198(2) Uani d 1 . .
H H4 0.634721 0.154918 0.550100 0.024 Uiso calc 1 . .
C C5 0.43909(13) 0.15696(11) 0.68239(10) 0.0199(2) Uani d 1 . .
H H5 0.453219 0.162182 0.748959 0.024 Uiso calc 1 . .
C C6 0.31931(13) 0.15184(10) 0.67389(10) 0.0185(2) Uani d 1 . .
C C7 0.17501(13) 0.15988(11) 0.75523(10) 0.0220(2) Uani d 1 . .
H H7A 0.131541 0.114502 0.731987 0.026 Uiso calc 1 . .
H H7B 0.183651 0.118517 0.831302 0.026 Uiso calc 1 . .
N N8 0.08088(11) 0.28896(10) 0.76194(8) 0.0200(2) Uani d 1 . .
C C9 0.04134(13) 0.35259(11) 0.65683(10) 0.0204(2) Uani d 1 . .
H H9A -0.061979 0.397627 0.677668 0.024 Uiso calc 1 . .
H H9B 0.060752 0.289099 0.611373 0.024 Uiso calc 1 . .
C C10 0.11988(12) 0.44237(11) 0.58612(10) 0.0189(2) Uani d 1 . .
C C11 0.09010(13) 0.56626(12) 0.57983(10) 0.0223(3) Uani d 1 . .
H H11 0.006365 0.620768 0.622820 0.027 Uiso calc 1 . .
C C12 0.20853(13) 0.59902(11) 0.49635(11) 0.0221(2) Uani d 1 . .
H H12 0.219159 0.679579 0.473175 0.027 Uiso calc 1 . .
C C13 0.30360(12) 0.49285(11) 0.45610(10) 0.0173(2) Uani d 1 . .
C C13A 0.44410(12) 0.46902(10) 0.37101(10) 0.0170(2) Uani d 1 . .
C C14 0.52046(13) 0.55094(11) 0.35073(10) 0.0197(2) Uani d 1 . .
H H14 0.480254 0.616767 0.394083 0.024 Uiso calc 1 . .
C C15 0.65231(13) 0.53900(11) 0.26973(11) 0.0223(2) Uani d 1 . .
H H15 0.701290 0.595894 0.258244 0.027 Uiso calc 1 . .
C C16 0.71286(13) 0.44340(12) 0.20519(11) 0.0238(3) Uani d 1 . .
H H16 0.802673 0.435140 0.148619 0.029 Uiso calc 1 . .
C C17 0.64055(13) 0.36040(11) 0.22444(10) 0.0210(2) Uani d 1 . .
H H17 0.681655 0.294797 0.180736 0.025 Uiso calc 1 . .
C C17A 0.50862(12) 0.37150(10) 0.30676(10) 0.0169(2) Uani d 1 . .
O O18 0.33994(9) 0.14221(7) 0.56487(7) 0.01775(17) Uani d 1 . .
O O19 0.25043(9) 0.39580(7) 0.51033(7) 0.01831(18) Uani d 1 . .
C C18 0.45360(13) 0.25328(11) 0.11787(10) 0.0194(2) Uani d 1 . .
C C19 0.47466(14) 0.34721(12) 0.02676(11) 0.0231(3) Uani d 1 . .
H H19 0.429460 0.432036 0.036840 0.028 Uiso calc 1 . .
C C20 0.56225(14) 0.31628(13) -0.07921(11) 0.0256(3) Uani d 1 . .
H H20 0.577191 0.380592 -0.141437 0.031 Uiso calc 1 . .
C C21 0.62851(13) 0.19256(13) -0.09572(11) 0.0248(3) Uani d 1 . .
C C22 0.60615(16) 0.09972(13) -0.00297(12) 0.0298(3) Uani d 1 . .
H H22 0.651317 0.014844 -0.012877 0.036 Uiso calc 1 . .
C C23 0.51916(15) 0.12903(12) 0.10348(11) 0.0273(3) Uani d 1 . .
H H23 0.504526 0.064868 0.165925 0.033 Uiso calc 1 . .
C C24 0.72086(16) 0.15961(15) -0.21168(12) 0.0332(3) Uani d 1 . .
H H24A 0.694267 0.229732 -0.269594 0.050 Uiso calc 1 . .
H H24B 0.707489 0.086191 -0.221990 0.050 Uiso calc 1 . .
H H24C 0.820799 0.141504 -0.218776 0.050 Uiso calc 1 . .
C C25 -0.04484(13) 0.29217(13) 0.86246(11) 0.0241(3) Uani d 1 . .
H H25A -0.089738 0.232837 0.862308 0.029 Uiso calc 1 . .
H H25B -0.114917 0.376593 0.859809 0.029 Uiso calc 1 . .
C C26 -0.00487(12) 0.25859(12) 0.96982(10) 0.0207(2) Uani d 1 . .
C C27 -0.04248(13) 0.16461(12) 1.05579(11) 0.0240(3) Uani d 1 . .
H H27 -0.093326 0.119180 1.046874 0.029 Uiso calc 1 . .
C C28 -0.00605(15) 0.13668(13) 1.15487(12) 0.0290(3) Uani d 1 . .
H H28 -0.033377 0.073309 1.213575 0.035 Uiso calc 1 . .
C C29 0.06986(15) 0.20120(14) 1.16770(12) 0.0318(3) Uani d 1 . .
H H29 0.095792 0.181438 1.234727 0.038 Uiso calc 1 . .
C C30 0.10807(15) 0.29490(14) 1.08238(12) 0.0306(3) Uani d 1 . .
H H30 0.159859 0.339513 1.091183 0.037 Uiso calc 1 . .
C C31 0.07072(14) 0.32339(13) 0.98440(11) 0.0258(3) Uani d 1 . .
H H31 0.096909 0.387811 0.926505 0.031 Uiso calc 1 . .
O O3 0.1154(3) 0.0518(3) 0.5446(2) 0.0509(6) Uani d 0.5 A -1
H H3 0.183(6) 0.085(5) 0.503(5) 0.076 Uiso d 0.5 B -1
C C32 0.0470(6) 0.0434(4) 0.4684(5) 0.0246(10) Uani d 0.5 A -1
H H32A -0.011759 0.128074 0.444417 0.030 Uiso calc 0.5 A -1
H H32B 0.121887 0.012197 0.399757 0.030 Uiso calc 0.5 A -1
C C33 -0.0412(13) -0.0361(10) 0.5180(10) 0.093(4) Uani d 0.5 A -1
H H33A -0.082799 -0.036983 0.462603 0.140 Uiso calc 0.5 A -1
H H33B 0.016411 -0.120799 0.540200 0.140 Uiso calc 0.5 A -1
H H33C -0.117428 -0.004755 0.584925 0.140 Uiso calc 0.5 A -1

loop_
_atom_site_aniso_label
_atom_site_aniso_U_11
_atom_site_aniso_U_22
_atom_site_aniso_U_33
_atom_site_aniso_U_12
_atom_site_aniso_U_13
_atom_site_aniso_U_23
S1 0.01708(14) 0.02084(16) 0.01848(15) -0.00704(11) -0.00430(11) -0.00365(11)
O1 0.0207(4) 0.0262(5) 0.0259(5) -0.0012(4) -0.0080(4) -0.0067(4)
O2 0.0265(5) 0.0350(5) 0.0263(5) -0.0196(4) -0.0040(4) -0.0042(4)
N1 0.0208(5) 0.0145(5) 0.0166(5) -0.0065(4) -0.0056(4) -0.0018(4)
C2 0.0227(6) 0.0136(5) 0.0188(6) -0.0043(4) -0.0053(5) -0.0027(4)
C3 0.0185(5) 0.0114(5) 0.0199(6) -0.0040(4) -0.0045(4) -0.0014(4)
C4 0.0205(6) 0.0153(5) 0.0233(6) -0.0052(4) -0.0072(5) -0.0027(4)
C5 0.0252(6) 0.0155(5) 0.0195(6) -0.0050(4) -0.0086(5) -0.0030(4)
C6 0.0238(6) 0.0131(5) 0.0161(5) -0.0040(4) -0.0060(4) -0.0015(4)
C7 0.0247(6) 0.0193(6) 0.0196(6) -0.0083(5) -0.0046(5) -0.0008(4)
N8 0.0187(5) 0.0216(5) 0.0166(5) -0.0054(4) -0.0039(4) -0.0017(4)
C9 0.0184(5) 0.0234(6) 0.0184(6) -0.0068(5) -0.0054(4) -0.0018(5)
C10 0.0165(5) 0.0226(6) 0.0156(5) -0.0040(4) -0.0041(4) -0.0039(4)
C11 0.0205(6) 0.0212(6) 0.0208(6) -0.0033(5) -0.0032(5) -0.0056(5)
C12 0.0237(6) 0.0173(6) 0.0228(6) -0.0053(5) -0.0046(5) -0.0044(5)
C13 0.0201(6) 0.0163(5) 0.0161(5) -0.0062(4) -0.0066(4) -0.0013(4)
C13A 0.0186(5) 0.0148(5) 0.0160(5) -0.0039(4) -0.0067(4) -0.0002(4)
C14 0.0227(6) 0.0165(5) 0.0205(6) -0.0059(4) -0.0077(5) -0.0027(4)
C15 0.0225(6) 0.0201(6) 0.0262(6) -0.0100(5) -0.0078(5) -0.0013(5)
C16 0.0185(6) 0.0231(6) 0.0264(6) -0.0074(5) -0.0021(5) -0.0045(5)
C17 0.0203(6) 0.0181(6) 0.0222(6) -0.0048(4) -0.0039(5) -0.0051(4)
C17A 0.0182(5) 0.0147(5) 0.0177(5) -0.0057(4) -0.0062(4) -0.0004(4)
O18 0.0201(4) 0.0168(4) 0.0162(4) -0.0066(3) -0.0051(3) -0.0019(3)
O19 0.0178(4) 0.0160(4) 0.0179(4) -0.0048(3) -0.0029(3) -0.0022(3)
C18 0.0199(5) 0.0222(6) 0.0184(6) -0.0071(5) -0.0074(4) -0.0034(4)
C19 0.0257(6) 0.0201(6) 0.0230(6) -0.0070(5) -0.0084(5) -0.0018(5)
C20 0.0266(6) 0.0291(7) 0.0199(6) -0.0104(5) -0.0079(5) 0.0012(5)
C21 0.0211(6) 0.0337(7) 0.0203(6) -0.0057(5) -0.0086(5) -0.0064(5)
C22 0.0380(8) 0.0227(6) 0.0261(7) -0.0025(5) -0.0115(6) -0.0076(5)
C23 0.0377(7) 0.0210(6) 0.0216(6) -0.0080(5) -0.0100(5) -0.0017(5)
C24 0.0290(7) 0.0445(8) 0.0224(7) -0.0046(6) -0.0076(5) -0.0101(6)
C25 0.0185(6) 0.0334(7) 0.0197(6) -0.0099(5) -0.0034(5) -0.0041(5)
C26 0.0168(5) 0.0245(6) 0.0181(6) -0.0045(5) -0.0029(4) -0.0056(5)
C27 0.0223(6) 0.0236(6) 0.0253(6) -0.0075(5) -0.0054(5) -0.0049(5)
C28 0.0307(7) 0.0263(7) 0.0251(7) -0.0065(5) -0.0094(5) 0.0008(5)
C29 0.0312(7) 0.0378(8) 0.0264(7) -0.0062(6) -0.0143(6) -0.0036(6)
C30 0.0260(7) 0.0394(8) 0.0318(7) -0.0122(6) -0.0100(6) -0.0096(6)
C31 0.0233(6) 0.0308(7) 0.0234(6) -0.0119(5) -0.0035(5) -0.0044(5)
O3 0.0515(15) 0.0704(18) 0.0412(13) -0.0381(14) -0.0009(11) -0.0158(12)
C32 0.032(2) 0.0147(16) 0.0178(17) -0.0037(14) -0.0020(15) -0.0027(13)
C33 0.103(8) 0.122(8) 0.074(7) -0.060(6) -0.024(6) -0.014(5)

loop_
_atom_type_symbol
_atom_type_description
_atom_type_scat_dispersion_real
_atom_type_scat_dispersion_imag
_atom_type_scat_source
C C 0.0181 0.0091 'International Tables Vol C Tables 4.2.6.8 and 6.1.1.4'
H H 0.0000 0.0000 'International Tables Vol C Tables 4.2.6.8 and 6.1.1.4'
N N 0.0311 0.0180 'International Tables Vol C Tables 4.2.6.8 and 6.1.1.4'
O O 0.0492 0.0322 'International Tables Vol C Tables 4.2.6.8 and 6.1.1.4'
S S 0.3331 0.5567 'International Tables Vol C Tables 4.2.6.8 and 6.1.1.4'

loop_
_geom_angle_atom_site_label_1
_geom_angle_atom_site_label_2
_geom_angle_atom_site_label_3
_geom_angle_site_symmetry_1
_geom_angle_site_symmetry_3
_geom_angle
_geom_angle_publ_flag
O1 S1 O2 . . 120.65(6) ?
O1 S1 N1 . . 106.82(5) ?
O2 S1 N1 . . 106.39(5) ?
O1 S1 C18 . . 107.02(6) ?
O2 S1 C18 . . 107.44(6) ?
N1 S1 C18 . . 108.00(5) ?
C17A N1 C2 . . 116.81(9) ?
C17A N1 S1 . . 119.73(8) ?
C2 N1 S1 . . 119.66(8) ?
C3 C2 N1 . . 110.33(9) ?
C3 C2 H2A . . 109.6 ?
N1 C2 H2A . . 109.6 ?
C3 C2 H2B . . 109.6 ?
N1 C2 H2B . . 109.6 ?
H2A C2 H2B . . 108.1 ?
C4 C3 O18 . . 110.28(10) ?
C4 C3 C2 . . 133.66(11) ?
O18 C3 C2 . . 115.88(10) ?
C3 C4 C5 . . 106.38(11) ?
C3 C4 H4 . . 126.8 ?
C5 C4 H4 . . 126.8 ?
C6 C5 C4 . . 106.62(11) ?
C6 C5 H5 . . 126.7 ?
C4 C5 H5 . . 126.7 ?
C5 C6 O18 . . 109.96(10) ?
C5 C6 C7 . . 133.39(11) ?
O18 C6 C7 . . 116.59(10) ?
N8 C7 C6 . . 112.77(10) ?
N8 C7 H7A . . 109.0 ?
C6 C7 H7A . . 109.0 ?
N8 C7 H7B . . 109.0 ?
C6 C7 H7B . . 109.0 ?
H7A C7 H7B . . 107.8 ?
C25 N8 C7 . . 109.86(10) ?
C25 N8 C9 . . 111.95(9) ?
C7 N8 C9 . . 113.15(9) ?
N8 C9 C10 . . 113.10(10) ?
N8 C9 H9A . . 109.0 ?
C10 C9 H9A . . 109.0 ?
N8 C9 H9B . . 109.0 ?
C10 C9 H9B . . 109.0 ?
H9A C9 H9B . . 107.8 ?
C11 C10 O19 . . 109.65(10) ?
C11 C10 C9 . . 133.17(11) ?
O19 C10 C9 . . 117.17(10) ?
C10 C11 C12 . . 106.75(11) ?
C10 C11 H11 . . 126.6 ?
C12 C11 H11 . . 126.6 ?
C13 C12 C11 . . 106.89(11) ?
C13 C12 H12 . . 126.6 ?
C11 C12 H12 . . 126.6 ?
C12 C13 O19 . . 109.34(10) ?
C12 C13 C13A . . 131.60(11) ?
O19 C13 C13A . . 119.05(10) ?
C17A C13A C14 . . 117.06(11) ?
C17A C13A C13 . . 125.36(10) ?
C14 C13A C13 . . 117.58(10) ?
C15 C14 C13A . . 122.22(11) ?
C15 C14 H14 . . 118.9 ?
C13A C14 H14 . . 118.9 ?
C14 C15 C16 . . 119.77(11) ?
C14 C15 H15 . . 120.1 ?
C16 C15 H15 . . 120.1 ?
C17 C16 C15 . . 119.17(11) ?
C17 C16 H16 . . 120.4 ?
C15 C16 H16 . . 120.4 ?
C16 C17 C17A . . 121.10(11) ?
C16 C17 H17 . . 119.4 ?
C17A C17 H17 . . 119.4 ?
C17 C17A C13A . . 120.65(11) ?
C17 C17A N1 . . 117.53(10) ?
C13A C17A N1 . . 121.77(10) ?
C3 O18 C6 . . 106.71(9) ?
C13 O19 C10 . . 107.37(9) ?
C19 C18 C23 . . 120.47(12) ?
C19 C18 S1 . . 119.61(9) ?
C23 C18 S1 . . 119.92(10) ?
C18 C19 C20 . . 119.50(12) ?
C18 C19 H19 . . 120.2 ?
C20 C19 H19 . . 120.2 ?
C19 C20 C21 . . 121.04(12) ?
C19 C20 H20 . . 119.5 ?
C21 C20 H20 . . 119.5 ?
C20 C21 C22 . . 118.49(12) ?
C20 C21 C24 . . 120.77(12) ?
C22 C21 C24 . . 120.73(13) ?
C23 C22 C21 . . 121.19(12) ?
C23 C22 H22 . . 119.4 ?
C21 C22 H22 . . 119.4 ?
C22 C23 C18 . . 119.30(12) ?
C22 C23 H23 . . 120.3 ?
C18 C23 H23 . . 120.3 ?
C21 C24 H24A . . 109.5 ?
C21 C24 H24B . . 109.5 ?
H24A C24 H24B . . 109.5 ?
C21 C24 H24C . . 109.5 ?
H24A C24 H24C . . 109.5 ?
H24B C24 H24C . . 109.5 ?
N8 C25 C26 . . 110.98(10) ?
N8 C25 H25A . . 109.4 ?
C26 C25 H25A . . 109.4 ?
N8 C25 H25B . . 109.4 ?
C26 C25 H25B . . 109.4 ?
H25A C25 H25B . . 108.0 ?
C27 C26 C31 . . 118.74(12) ?
C27 C26 C25 . . 121.66(11) ?
C31 C26 C25 . . 119.59(11) ?
C26 C27 C28 . . 120.51(12) ?
C26 C27 H27 . . 119.7 ?
C28 C27 H27 . . 119.7 ?
C29 C28 C27 . . 120.05(13) ?
C29 C28 H28 . . 120.0 ?
C27 C28 H28 . . 120.0 ?
C28 C29 C30 . . 119.86(13) ?
C28 C29 H29 . . 120.1 ?
C30 C29 H29 . . 120.1 ?
C31 C30 C29 . . 120.07(13) ?
C31 C30 H30 . . 120.0 ?
C29 C30 H30 . . 120.0 ?
C30 C31 C26 . . 120.76(13) ?
C30 C31 H31 . . 119.6 ?
C26 C31 H31 . . 119.6 ?
C32 O3 H3 . . 108(4) ?
C33 C32 O3 . . 114.2(4) ?
C33 C32 H32A . . 108.7 ?
O3 C32 H32A . . 108.7 ?
C33 C32 H32B . . 108.7 ?
O3 C32 H32B . . 108.7 ?
H32A C32 H32B . . 107.6 ?
C32 C33 H33A . . 109.5 ?
C32 C33 H33B . . 109.5 ?
H33A C33 H33B . . 109.5 ?
C32 C33 H33C . . 109.5 ?
H33A C33 H33C . . 109.5 ?
H33B C33 H33C . . 109.5 ?

loop_
_geom_bond_atom_site_label_1
_geom_bond_atom_site_label_2
_geom_bond_site_symmetry_2
_geom_bond_distance
_geom_bond_publ_flag
S1 O1 . 1.4309(9) ?
S1 O2 . 1.4339(9) ?
S1 N1 . 1.6246(10) ?
S1 C18 . 1.7688(12) ?
N1 C17A . 1.4435(14) ?
N1 C2 . 1.4843(14) ?
C2 C3 . 1.4829(16) ?
C2 H2A . 0.9900 ?
C2 H2B . 0.9900 ?
C3 C4 . 1.3517(17) ?
C3 O18 . 1.3688(14) ?
C4 C5 . 1.4300(17) ?
C4 H4 . 0.9500 ?
C5 C6 . 1.3534(17) ?
C5 H5 . 0.9500 ?
C6 O18 . 1.3711(14) ?
C6 C7 . 1.4869(17) ?
C7 N8 . 1.4712(15) ?
C7 H7A . 0.9900 ?
C7 H7B . 0.9900 ?
N8 C25 . 1.4699(15) ?
N8 C9 . 1.4875(15) ?
C9 C10 . 1.4912(16) ?
C9 H9A . 0.9900 ?
C9 H9B . 0.9900 ?
C10 C11 . 1.3544(18) ?
C10 O19 . 1.3725(14) ?
C11 C12 . 1.4235(17) ?
C11 H11 . 0.9500 ?
C12 C13 . 1.3609(17) ?
C12 H12 . 0.9500 ?
C13 O19 . 1.3690(14) ?
C13 C13A . 1.4635(16) ?
C13A C17A . 1.4041(16) ?
C13A C14 . 1.4045(16) ?
C14 C15 . 1.3841(17) ?
C14 H14 . 0.9500 ?
C15 C16 . 1.3911(18) ?
C15 H15 . 0.9500 ?
C16 C17 . 1.3852(17) ?
C16 H16 . 0.9500 ?
C17 C17A . 1.3923(16) ?
C17 H17 . 0.9500 ?
C18 C19 . 1.3880(17) ?
C18 C23 . 1.3900(18) ?
C19 C20 . 1.3881(18) ?
C19 H19 . 0.9500 ?
C20 C21 . 1.3915(19) ?
C20 H20 . 0.9500 ?
C21 C22 . 1.3942(19) ?
C21 C24 . 1.5090(18) ?
C22 C23 . 1.3867(19) ?
C22 H22 . 0.9500 ?
C23 H23 . 0.9500 ?
C24 H24A . 0.9800 ?
C24 H24B . 0.9800 ?
C24 H24C . 0.9800 ?
C25 C26 . 1.5101(17) ?
C25 H25A . 0.9900 ?
C25 H25B . 0.9900 ?
C26 C27 . 1.3930(18) ?
C26 C31 . 1.3948(18) ?
C27 C28 . 1.3952(19) ?
C27 H27 . 0.9500 ?
C28 C29 . 1.384(2) ?
C28 H28 . 0.9500 ?
C29 C30 . 1.389(2) ?
C29 H29 . 0.9500 ?
C30 C31 . 1.3859(19) ?
C30 H30 . 0.9500 ?
C31 H31 . 0.9500 ?
O3 C32 . 1.474(7) ?
O3 H3 . 0.88(6) ?
C32 C33 . 1.438(7) ?
C32 H32A . 0.9900 ?
C32 H32B . 0.9900 ?
C33 H33A . 0.9800 ?
C33 H33B . 0.9800 ?
C33 H33C . 0.9800 ?

loop_
_geom_hbond_atom_site_label_D
_geom_hbond_atom_site_label_H
_geom_hbond_atom_site_label_A
_geom_hbond_site_symmetry_A
_geom_hbond_distance_DH
_geom_hbond_distance_HA
_geom_hbond_distance_DA
_geom_hbond_angle_DHA
_geom_hbond_publ_flag
C9 H9A O1 2_566 0.99 2.53 3.4057(17) 148 yes
C25 H25B O1 2_566 0.99 2.59 3.5125(18) 155 yes
O3 H3 O2 . 0.88(7) 2.52(6) 3.251(3) 141(6) yes
O3 H3 O18 . 0.88(7) 2.47(7) 3.097(4) 129(5) yes
C2 H2A Cg1 2_656 0.99 2.56 3.2916(12) 131 yes
C16 H16 Cg5 1_654 0.95 2.80 3.5220(15) 133 yes
C20 H20 Cg3 2_665 0.95 2.83 3.5707(15) 135 yes

loop_
_geom_torsion_atom_site_label_1
_geom_torsion_atom_site_label_2
_geom_torsion_atom_site_label_3
_geom_torsion_atom_site_label_4
_geom_torsion_site_symmetry_1
_geom_torsion_site_symmetry_2
_geom_torsion_site_symmetry_3
_geom_torsion_site_symmetry_4
_geom_torsion
_geom_torsion_publ_flag
O1 S1 N1 C17A . . . . -36.74(10) ?
O2 S1 N1 C17A . . . . -166.83(9) ?
C18 S1 N1 C17A . . . . 78.08(10) ?
O1 S1 N1 C2 . . . . 165.92(8) ?
O2 S1 N1 C2 . . . . 35.83(10) ?
C18 S1 N1 C2 . . . . -79.25(9) ?
C17A N1 C2 C3 . . . . 79.15(12) ?
S1 N1 C2 C3 . . . . -122.87(9) ?
N1 C2 C3 C4 . . . . -99.88(15) ?
N1 C2 C3 O18 . . . . 74.60(12) ?
O18 C3 C4 C5 . . . . -1.38(13) ?
C2 C3 C4 C5 . . . . 173.32(12) ?
C3 C4 C5 C6 . . . . 0.07(13) ?
C4 C5 C6 O18 . . . . 1.27(13) ?
C4 C5 C6 C7 . . . . -175.70(12) ?
C5 C6 C7 N8 . . . . 85.18(16) ?
O18 C6 C7 N8 . . . . -91.63(12) ?
C6 C7 N8 C25 . . . . -165.59(10) ?
C6 C7 N8 C9 . . . . 68.49(13) ?
C25 N8 C9 C10 . . . . 131.45(11) ?
C7 N8 C9 C10 . . . . -103.75(12) ?
N8 C9 C10 C11 . . . . -93.30(16) ?
N8 C9 C10 O19 . . . . 86.32(13) ?
O19 C10 C11 C12 . . . . -0.43(14) ?
C9 C10 C11 C12 . . . . 179.21(13) ?
C10 C11 C12 C13 . . . . 0.30(14) ?
C11 C12 C13 O19 . . . . -0.06(14) ?
C11 C12 C13 C13A . . . . -179.21(12) ?
C12 C13 C13A C17A . . . . -154.74(13) ?
O19 C13 C13A C17A . . . . 26.17(17) ?
C12 C13 C13A C14 . . . . 24.52(19) ?
O19 C13 C13A C14 . . . . -154.57(10) ?
C17A C13A C14 C15 . . . . 1.30(17) ?
C13 C13A C14 C15 . . . . -178.02(11) ?
C13A C14 C15 C16 . . . . 0.15(19) ?
C14 C15 C16 C17 . . . . -0.92(19) ?
C15 C16 C17 C17A . . . . 0.22(19) ?
C16 C17 C17A C13A . . . . 1.28(18) ?
C16 C17 C17A N1 . . . . -176.08(11) ?
C14 C13A C17A C17 . . . . -1.99(17) ?
C13 C13A C17A C17 . . . . 177.27(11) ?
C14 C13A C17A N1 . . . . 175.27(10) ?
C13 C13A C17A N1 . . . . -5.47(18) ?
C2 N1 C17A C17 . . . . 68.97(14) ?
S1 N1 C17A C17 . . . . -88.99(12) ?
C2 N1 C17A C13A . . . . -108.37(12) ?
S1 N1 C17A C13A . . . . 93.67(12) ?
C4 C3 O18 C6 . . . . 2.15(12) ?
C2 C3 O18 C6 . . . . -173.59(9) ?
C5 C6 O18 C3 . . . . -2.10(12) ?
C7 C6 O18 C3 . . . . 175.43(9) ?
C12 C13 O19 C10 . . . . -0.20(13) ?
C13A C13 O19 C10 . . . . 179.08(10) ?
C11 C10 O19 C13 . . . . 0.40(13) ?
C9 C10 O19 C13 . . . . -179.30(10) ?
O1 S1 C18 C19 . . . . 14.28(12) ?
O2 S1 C18 C19 . . . . 145.20(10) ?
N1 S1 C18 C19 . . . . -100.41(10) ?
O1 S1 C18 C23 . . . . -166.03(10) ?
O2 S1 C18 C23 . . . . -35.11(12) ?
N1 S1 C18 C23 . . . . 79.28(11) ?
C23 C18 C19 C20 . . . . -0.19(19) ?
S1 C18 C19 C20 . . . . 179.50(10) ?
C18 C19 C20 C21 . . . . 0.46(19) ?
C19 C20 C21 C22 . . . . -0.6(2) ?
C19 C20 C21 C24 . . . . 178.56(12) ?
C20 C21 C22 C23 . . . . 0.5(2) ?
C24 C21 C22 C23 . . . . -178.67(13) ?
C21 C22 C23 C18 . . . . -0.2(2) ?
C19 C18 C23 C22 . . . . 0.1(2) ?
S1 C18 C23 C22 . . . . -179.60(11) ?
C7 N8 C25 C26 . . . . 68.38(13) ?
C9 N8 C25 C26 . . . . -165.03(10) ?
N8 C25 C26 C27 . . . . -126.60(12) ?
N8 C25 C26 C31 . . . . 53.88(16) ?
C31 C26 C27 C28 . . . . 0.49(19) ?
C25 C26 C27 C28 . . . . -179.04(12) ?
C26 C27 C28 C29 . . . . -1.0(2) ?
C27 C28 C29 C30 . . . . 0.8(2) ?
C28 C29 C30 C31 . . . . -0.3(2) ?
C29 C30 C31 C26 . . . . -0.2(2) ?
C27 C26 C31 C30 . . . . 0.11(19) ?
C25 C26 C31 C30 . . . . 179.65(12) ?
